data_1505686
loop_
_publ_author_name
'Vock, Carsten A.'
'Scolaro, Claudine'
'Phillips, Andrew D.'
'Scopelliti, Rosario'
'Sava, Gianni'
'Dyson, Paul J.'

_publ_section_title
;
 Synthesis, characterization, and in vitro evaluation of novel
 ruthenium(II) eta6-arene imidazole complexes.
;
_journal_issue 18
_journal_name_full 'Journal of medicinal chemistry'
_journal_page_first 5552
_journal_page_last 5561
_journal_paper_doi 10.1021/jm060495o
_journal_volume 49
_journal_year 2006
_chemical_formula_moiety 'C24 H38 Cl N4 Ru, C10 H14 Cl3 Ru '
_chemical_formula_sum 'C34 H52 Cl4 N4 Ru2'
_chemical_formula_weight 860.7636
_chemical_name_systematic
;
?
;
_space_group_IT_number 2
_symmetry_cell_setting triclinic
_symmetry_Int_Tables_number 2
_symmetry_space_group_name_Hall '-P 1'
_symmetry_space_group_name_H-M 'P -1'
_atom_sites_solution_hydrogens geom
_atom_sites_solution_primary direct
_atom_sites_solution_secondary difmap
_audit_creation_method SHELXL-97
_cell_angle_alpha 90.149(8)
_cell_angle_beta 117.791(6)
_cell_angle_gamma 90.948(6)
_cell_formula_units_Z 2
_cell_length_a 12.4321(10)
_cell_length_b 12.9605(11)
_cell_length_c 13.0867(13)
_cell_measurement_reflns_used 118
_cell_measurement_temperature 100(2)
_cell_measurement_theta_max 23.316
_cell_measurement_theta_min 6.456
_cell_volume 1865.0(3)
_computing_cell_refinement 'Dirax/lsq (Duisenberg & Schreurs, 1989-2000)''
_computing_data_collection 'Bruker XSCANS'
_computing_data_reduction 'EvalCCD (Duisenberg & Schreurs 1990-2000)'
_computing_molecular_graphics 'SHELXTL 5, XP (Sheldrick, 1994)'
_computing_publication_material 'SHELXL-97 (Sheldrick, 1997)'
_computing_structure_refinement 'SHELXL-97 (Sheldrick, 1997)'
_computing_structure_solution 'SHELXS-97 (Sheldrick, 1990)'
_diffrn_ambient_temperature 100(2)
_diffrn_detector_area_resol_mean 9
_diffrn_measured_fraction_theta_full 1.000
_diffrn_measured_fraction_theta_max 0.999
_diffrn_measurement_device_type 'Apex II CCD'
_diffrn_measurement_method 'phi and omega scans'
_diffrn_radiation_monochromator graphite
_diffrn_radiation_source 'fine-focus sealed tube'
_diffrn_radiation_type MoK\a
_diffrn_radiation_wavelength 0.71073
_diffrn_reflns_av_R_equivalents 0.0467
_diffrn_reflns_av_sigmaI/netI 0.0350
_diffrn_reflns_limit_h_max 15
_diffrn_reflns_limit_h_min -15
_diffrn_reflns_limit_k_max 15
_diffrn_reflns_limit_k_min -15
_diffrn_reflns_limit_l_max 16
_diffrn_reflns_limit_l_min -16
_diffrn_reflns_number 39856
_diffrn_reflns_theta_full 25.00
_diffrn_reflns_theta_max 26.00
_diffrn_reflns_theta_min 1.57
_diffrn_standards_decay_% 0
_exptl_absorpt_coefficient_mu 1.125
_exptl_absorpt_correction_T_max 0.7740
_exptl_absorpt_correction_T_min 0.7585
_exptl_absorpt_correction_type multi-scan
_exptl_absorpt_process_details
;
SADABS 2.03 (Bruker, 2001)
R.H. Blessing, Acta Cryst. (1995), a51, 33-38
;
_exptl_crystal_colour orange
_exptl_crystal_density_diffrn 1.533
_exptl_crystal_density_method 'not measured'
_exptl_crystal_description block
_exptl_crystal_F_000 880
_exptl_crystal_size_max 0.26
_exptl_crystal_size_mid 0.25
_exptl_crystal_size_min 0.24
_refine_diff_density_max 1.235
_refine_diff_density_min -1.025
_refine_diff_density_rms 0.313
_refine_ls_extinction_coef 0.0144(8)
_refine_ls_extinction_expression Fc^*^=kFc[1+0.001xFc^2^\l^3^/sin(2\q)]^-1/4^
_refine_ls_extinction_method SHELXL
_refine_ls_goodness_of_fit_ref 1.220
_refine_ls_hydrogen_treatment constr
_refine_ls_matrix_type full
_refine_ls_number_parameters 406
_refine_ls_number_reflns 7321
_refine_ls_number_restraints 0
_refine_ls_restrained_S_all 1.220
_refine_ls_R_factor_all 0.0523
_refine_ls_R_factor_gt 0.0356
_refine_ls_shift/su_max 0.001
_refine_ls_shift/su_mean 0.000
_refine_ls_structure_factor_coef Fsqd
_refine_ls_weighting_details 'calc w=1/[\s^2^(Fo^2^)+(0.0755P)^2^+0.0000P] where P=(Fo^2^+2Fc^2^)/3'
_refine_ls_weighting_scheme calc
_refine_ls_wR_factor_gt 0.0935
_refine_ls_wR_factor_ref 0.1257
_reflns_number_gt 6115
_reflns_number_total 7321
_reflns_threshold_expression I>2/s(I)
_cod_data_source_file jm060495osi20060630_043159.cif
_cod_data_source_block pd291
_cod_depositor_comments
;
The following automatic conversions were performed:

'_symmetry_cell_setting' value 'Triclinic' changed to 'triclinic'
according to /home/saulius/struct/CIF-dictionaries/cif_core.dic
dictionary named 'cif_core.dic' version 2.4.1 from 2010-06-29.

Automatic conversion script
Id: cif_fix_values 1715 2011-07-08 13:25:40Z adriana 
;
_cod_original_sg_symbol_Hall -P1
_cod_database_code 1505686

loop_
_symmetry_equiv_pos_as_xyz
'x, y, z'
'-x, -y, -z'

loop_
_atom_site_label
_atom_site_type_symbol
_atom_site_fract_x
_atom_site_fract_y
_atom_site_fract_z
_atom_site_U_iso_or_equiv
_atom_site_adp_type
_atom_site_occupancy
_atom_site_symmetry_multiplicity
_atom_site_calc_flag
_atom_site_refinement_flags
Ru1 Ru 0.24240(3) 0.96778(2) 0.44048(3) 0.01218(12) Uani 1 1 d .
Ru2 Ru 0.65978(3) 0.34668(2) 0.88614(3) 0.01161(12) Uani 1 1 d .
Cl1 Cl 0.28009(10) 0.78731(8) 0.41287(9) 0.0208(2) Uani 1 1 d .
Cl2 Cl 0.26896(9) 1.00572(8) 0.27146(8) 0.0175(2) Uani 1 1 d .
Cl3 Cl 0.03015(9) 0.93152(9) 0.31300(9) 0.0243(3) Uani 1 1 d .
Cl4 Cl 0.72114(9) 0.43264(8) 1.07010(9) 0.0185(2) Uani 1 1 d .
N1 N 0.7836(3) 0.4453(3) 0.8617(3) 0.0148(7) Uani 1 1 d .
N2 N 0.8123(3) 0.2506(3) 0.9722(3) 0.0136(7) Uani 1 1 d .
N3 N 0.8976(3) 0.5027(3) 0.7857(3) 0.0179(8) Uani 1 1 d .
N4 N 0.9704(3) 0.1540(3) 1.0075(3) 0.0143(7) Uani 1 1 d .
C1 C 0.5354(3) 0.2102(3) 0.8368(3) 0.0139(8) Uani 1 1 d .
C2 C 0.9640(4) 0.1609(3) 1.1091(3) 0.0160(9) Uani 1 1 d .
H2A H 1.0173 0.1305 1.1806 0.019 Uiso 1 1 calc R
C3 C 0.5614(4) 0.1042(3) 0.8878(4) 0.0197(9) Uani 1 1 d .
H3A H 0.5673 0.1063 0.9651 0.030 Uiso 1 1 calc R
H3B H 0.6384 0.0807 0.8932 0.030 Uiso 1 1 calc R
H3C H 0.4955 0.0564 0.8383 0.030 Uiso 1 1 calc R
C4 C 0.8662(4) 0.2200(3) 1.0874(3) 0.0162(9) Uani 1 1 d .
H4A H 0.8390 0.2376 1.1420 0.019 Uiso 1 1 calc R
C5 C 0.8771(4) 0.2082(3) 0.9263(3) 0.0154(8) Uani 1 1 d .
H5A H 0.8605 0.2149 0.8481 0.018 Uiso 1 1 calc R
C6 C 0.2927(4) 0.9378(3) 0.6207(3) 0.0145(8) Uani 1 1 d .
C7 C 0.8220(4) 0.4269(3) 0.7841(4) 0.0183(9) Uani 1 1 d .
H7A H 0.7990 0.3681 0.7343 0.022 Uiso 1 1 calc R
C8 C 0.2868(4) 0.8340(3) 0.6724(3) 0.0189(9) Uani 1 1 d .
H8A H 0.3326 0.7840 0.6497 0.023 Uiso 1 1 calc R
C9 C 1.0716(3) 0.1113(3) 0.9924(4) 0.0139(8) Uani 1 1 d .
H9A H 1.0403 0.0829 0.9131 0.017 Uiso 1 1 calc R
H9B H 1.1092 0.0545 1.0476 0.017 Uiso 1 1 calc R
C10 C 0.3993(4) 0.9670(3) 0.6109(3) 0.0153(8) Uani 1 1 d .
H10A H 0.4681 0.9239 0.6429 0.018 Uiso 1 1 calc R
C11 C 0.3534(4) 0.8435(3) 0.8047(3) 0.0194(9) Uani 1 1 d .
H11A H 0.4372 0.8680 0.8302 0.029 Uiso 1 1 calc R
H11B H 0.3543 0.7759 0.8384 0.029 Uiso 1 1 calc R
H11C H 0.3113 0.8926 0.8300 0.029 Uiso 1 1 calc R
C12 C 1.0248(4) 0.4086(3) 0.7181(4) 0.0194(9) Uani 1 1 d .
H12A H 0.9658 0.3499 0.6929 0.023 Uiso 1 1 calc R
H12B H 1.0863 0.3965 0.7990 0.023 Uiso 1 1 calc R
C13 C 0.5002(4) 0.4156(3) 0.7423(4) 0.0167(9) Uani 1 1 d .
C14 C 1.2852(4) 0.1543(3) 1.0227(4) 0.0211(9) Uani 1 1 d .
H14A H 1.3431 0.2129 1.0380 0.025 Uiso 1 1 calc R
H14B H 1.3213 0.1075 1.0895 0.025 Uiso 1 1 calc R
C15 C 0.5654(3) 0.2352(3) 0.7459(3) 0.0139(8) Uani 1 1 d .
H15A H 0.5978 0.1838 0.7168 0.017 Uiso 1 1 calc R
C16 C 0.1971(4) 1.0976(3) 0.5162(4) 0.0215(9) Uani 1 1 d .
H16A H 0.1283 1.1407 0.4843 0.026 Uiso 1 1 calc R
C17 C 1.1665(4) 0.1958(3) 1.0134(4) 0.0205(9) Uani 1 1 d .
H17A H 1.1843 0.2335 1.0856 0.025 Uiso 1 1 calc R
H17B H 1.1325 0.2456 0.9492 0.025 Uiso 1 1 calc R
C18 C 0.9589(4) 0.5076(3) 0.7125(4) 0.0208(9) Uani 1 1 d .
H18A H 1.0180 0.5662 0.7384 0.025 Uiso 1 1 calc R
H18B H 0.8979 0.5200 0.6316 0.025 Uiso 1 1 calc R
C19 C 0.5469(4) 0.3354(3) 0.6997(3) 0.0151(8) Uani 1 1 d .
H19A H 0.5660 0.3500 0.6389 0.018 Uiso 1 1 calc R
C20 C 0.4891(3) 0.2899(3) 0.8789(3) 0.0159(8) Uani 1 1 d .
H20A H 0.4688 0.2753 0.9390 0.019 Uiso 1 1 calc R
C21 C 1.0873(4) 0.4128(4) 0.6421(4) 0.0274(11) Uani 1 1 d .
H21A H 1.0251 0.4208 0.5606 0.033 Uiso 1 1 calc R
H21B H 1.1425 0.4740 0.6642 0.033 Uiso 1 1 calc R
C22 C 0.4725(4) 0.3918(3) 0.8329(4) 0.0164(9) Uani 1 1 d .
H22A H 0.4426 0.4440 0.8635 0.020 Uiso 1 1 calc R
C23 C 0.3699(5) 0.5322(4) 0.5802(4) 0.0332(12) Uani 1 1 d .
H23A H 0.3641 0.6013 0.5479 0.050 Uiso 1 1 calc R
H23B H 0.3012 0.5197 0.5961 0.050 Uiso 1 1 calc R
H23C H 0.3681 0.4805 0.5247 0.050 Uiso 1 1 calc R
C24 C 0.4040(4) 1.0586(3) 0.5546(3) 0.0168(9) Uani 1 1 d .
H24A H 0.4760 1.0762 0.5498 0.020 Uiso 1 1 calc R
C25 C 0.4899(4) 0.5247(3) 0.6932(4) 0.0208(9) Uani 1 1 d .
H25A H 0.5579 0.5347 0.6735 0.025 Uiso 1 1 calc R
C26 C 0.1931(4) 1.0064(3) 0.5747(3) 0.0175(9) Uani 1 1 d .
H26A H 0.1227 0.9910 0.5833 0.021 Uiso 1 1 calc R
C27 C 0.8371(4) 0.5374(3) 0.9158(4) 0.0227(10) Uani 1 1 d .
H27A H 0.8264 0.5702 0.9754 0.027 Uiso 1 1 calc R
C28 C 0.3027(5) 1.2190(3) 0.4364(4) 0.0295(11) Uani 1 1 d .
H28A H 0.2192 1.2352 0.3799 0.044 Uiso 1 1 calc R
H28B H 0.3503 1.2046 0.3959 0.044 Uiso 1 1 calc R
H28C H 0.3395 1.2780 0.4891 0.044 Uiso 1 1 calc R
C29 C 0.1581(4) 0.7905(4) 0.6279(4) 0.0277(11) Uani 1 1 d .
H29A H 0.1177 0.7880 0.5432 0.042 Uiso 1 1 calc R
H29B H 0.1125 0.8347 0.6541 0.042 Uiso 1 1 calc R
H29C H 0.1613 0.7206 0.6576 0.042 Uiso 1 1 calc R
C30 C 0.3015(4) 1.1256(3) 0.5044(3) 0.0188(9) Uani 1 1 d .
C31 C 0.9078(4) 0.5734(3) 0.8690(4) 0.0243(10) Uani 1 1 d .
H31A H 0.9552 0.6354 0.8897 0.029 Uiso 1 1 calc R
C32 C 1.2698(4) 0.0965(4) 0.9155(4) 0.0241(10) Uani 1 1 d .
H32A H 1.3497 0.0767 0.9252 0.036 Uiso 1 1 calc R
H32B H 1.2305 0.1411 0.8481 0.036 Uiso 1 1 calc R
H32C H 1.2191 0.0345 0.9040 0.036 Uiso 1 1 calc R
C33 C 0.5024(5) 0.6091(4) 0.7787(4) 0.0322(12) Uani 1 1 d .
H33A H 0.5750 0.5975 0.8523 0.048 Uiso 1 1 calc R
H33B H 0.4303 0.6081 0.7908 0.048 Uiso 1 1 calc R
H33C H 0.5099 0.6763 0.7482 0.048 Uiso 1 1 calc R
C34 C 1.1595(5) 0.3169(4) 0.6522(5) 0.0332(12) Uani 1 1 d .
H34A H 1.1961 0.3222 0.6003 0.050 Uiso 1 1 calc R
H34B H 1.1054 0.2560 0.6310 0.050 Uiso 1 1 calc R
H34C H 1.2238 0.3105 0.7320 0.050 Uiso 1 1 calc R

loop_
_atom_site_aniso_label
_atom_site_aniso_U_11
_atom_site_aniso_U_22
_atom_site_aniso_U_33
_atom_site_aniso_U_23
_atom_site_aniso_U_13
_atom_site_aniso_U_12
Ru1 0.01170(19) 0.01332(19) 0.01082(19) -0.00162(12) 0.00468(14) 0.00016(12)
Ru2 0.00986(19) 0.01182(19) 0.01396(19) -0.00246(12) 0.00627(14) -0.00062(12)
Cl1 0.0336(6) 0.0136(5) 0.0198(5) -0.0022(4) 0.0164(5) 0.0013(4)
Cl2 0.0190(5) 0.0200(5) 0.0140(5) 0.0010(4) 0.0081(4) 0.0001(4)
Cl3 0.0140(5) 0.0395(7) 0.0166(5) -0.0036(4) 0.0048(4) -0.0053(4)
Cl4 0.0177(5) 0.0203(5) 0.0187(5) -0.0067(4) 0.0097(4) -0.0018(4)
N1 0.0128(17) 0.0129(17) 0.0175(17) -0.0012(13) 0.0063(14) -0.0011(13)
N2 0.0135(17) 0.0135(17) 0.0143(17) -0.0020(13) 0.0070(14) -0.0020(13)
N3 0.0166(18) 0.0154(18) 0.0247(19) -0.0011(14) 0.0121(16) -0.0007(14)
N4 0.0124(17) 0.0150(17) 0.0163(17) -0.0028(13) 0.0074(14) -0.0001(13)
C1 0.0098(19) 0.013(2) 0.0134(19) -0.0039(15) 0.0008(16) -0.0044(15)
C2 0.016(2) 0.018(2) 0.015(2) 0.0022(16) 0.0085(17) -0.0022(16)
C3 0.024(2) 0.017(2) 0.021(2) -0.0003(17) 0.0124(19) -0.0049(17)
C4 0.019(2) 0.017(2) 0.015(2) -0.0006(16) 0.0098(17) -0.0037(16)
C5 0.014(2) 0.014(2) 0.016(2) 0.0012(16) 0.0050(17) -0.0002(16)
C6 0.014(2) 0.021(2) 0.0067(18) -0.0033(15) 0.0031(16) 0.0003(16)
C7 0.018(2) 0.014(2) 0.024(2) -0.0044(17) 0.0112(19) -0.0029(16)
C8 0.018(2) 0.023(2) 0.015(2) -0.0006(17) 0.0072(18) 0.0022(18)
C9 0.011(2) 0.012(2) 0.020(2) -0.0001(16) 0.0081(17) 0.0047(15)
C10 0.010(2) 0.021(2) 0.0110(19) -0.0043(16) 0.0022(16) 0.0005(16)
C11 0.018(2) 0.023(2) 0.019(2) 0.0019(17) 0.0098(18) -0.0007(17)
C12 0.020(2) 0.018(2) 0.024(2) -0.0012(17) 0.0138(19) -0.0024(17)
C13 0.0080(19) 0.016(2) 0.020(2) -0.0013(16) 0.0017(17) 0.0016(15)
C14 0.015(2) 0.019(2) 0.030(2) -0.0011(18) 0.0109(19) -0.0015(17)
C15 0.0092(19) 0.015(2) 0.014(2) -0.0035(15) 0.0029(16) -0.0027(15)
C16 0.020(2) 0.022(2) 0.020(2) -0.0026(17) 0.0065(18) 0.0078(18)
C17 0.017(2) 0.018(2) 0.028(2) -0.0030(18) 0.0117(19) -0.0008(17)
C18 0.021(2) 0.022(2) 0.025(2) 0.0007(18) 0.0160(19) -0.0015(18)
C19 0.013(2) 0.019(2) 0.0116(19) -0.0042(16) 0.0036(16) -0.0022(16)
C20 0.0092(19) 0.020(2) 0.018(2) -0.0016(16) 0.0062(17) -0.0030(16)
C21 0.034(3) 0.025(3) 0.032(3) 0.000(2) 0.023(2) -0.003(2)
C22 0.010(2) 0.018(2) 0.021(2) -0.0017(17) 0.0074(17) 0.0013(16)
C23 0.031(3) 0.024(3) 0.030(3) 0.010(2) 0.001(2) 0.004(2)
C24 0.017(2) 0.020(2) 0.014(2) -0.0072(16) 0.0076(17) -0.0045(17)
C25 0.021(2) 0.016(2) 0.026(2) 0.0046(18) 0.0114(19) 0.0042(17)
C26 0.017(2) 0.022(2) 0.014(2) -0.0061(16) 0.0081(17) -0.0012(17)
C27 0.026(2) 0.015(2) 0.029(2) -0.0072(18) 0.014(2) -0.0047(18)
C28 0.041(3) 0.015(2) 0.028(3) -0.0021(19) 0.013(2) -0.003(2)
C29 0.023(2) 0.035(3) 0.020(2) 0.002(2) 0.006(2) -0.011(2)
C30 0.026(2) 0.013(2) 0.014(2) -0.0062(16) 0.0059(18) -0.0024(17)
C31 0.029(3) 0.017(2) 0.036(3) -0.0091(19) 0.023(2) -0.0091(18)
C32 0.017(2) 0.026(2) 0.034(3) -0.002(2) 0.015(2) 0.0027(18)
C33 0.039(3) 0.018(2) 0.040(3) 0.000(2) 0.018(2) 0.003(2)
C34 0.030(3) 0.030(3) 0.049(3) -0.011(2) 0.027(3) -0.004(2)

loop_
_atom_type_symbol
_atom_type_description
_atom_type_scat_dispersion_real
_atom_type_scat_dispersion_imag
_atom_type_scat_source
C C 0.0033 0.0016 'International Tables Vol C Tables 4.2.6.8 and 6.1.1.4'
H H 0.0000 0.0000 'International Tables Vol C Tables 4.2.6.8 and 6.1.1.4'
N N 0.0061 0.0033 'International Tables Vol C Tables 4.2.6.8 and 6.1.1.4'
Cl Cl 0.1484 0.1585 'International Tables Vol C Tables 4.2.6.8 and 6.1.1.4'
Ru Ru -1.2594 0.8363 'International Tables Vol C Tables 4.2.6.8 and 6.1.1.4'

loop_
_geom_angle_atom_site_label_1
_geom_angle_atom_site_label_2
_geom_angle_atom_site_label_3
_geom_angle
C16 Ru1 C10 81.23(16)
C16 Ru1 C26 38.31(16)
C10 Ru1 C26 68.42(15)
C16 Ru1 C6 69.70(16)
C10 Ru1 C6 38.52(15)
C26 Ru1 C6 38.23(15)
C16 Ru1 C24 68.39(16)
C10 Ru1 C24 37.85(15)
C26 Ru1 C24 80.91(16)
C6 Ru1 C24 69.41(15)
C16 Ru1 C30 38.02(17)
C10 Ru1 C30 69.37(15)
C26 Ru1 C30 69.24(16)
C6 Ru1 C30 83.26(15)
C24 Ru1 C30 38.42(15)
C16 Ru1 Cl3 91.10(12)
C10 Ru1 Cl3 151.02(11)
C26 Ru1 Cl3 88.28(11)
C6 Ru1 Cl3 112.68(11)
C24 Ru1 Cl3 157.71(12)
C30 Ru1 Cl3 119.37(12)
C16 Ru1 Cl2 115.68(12)
C10 Ru1 Cl2 119.98(11)
C26 Ru1 Cl2 153.70(11)
C6 Ru1 Cl2 158.39(11)
C24 Ru1 Cl2 92.55(11)
C30 Ru1 Cl2 89.80(12)
Cl3 Ru1 Cl2 88.57(4)
C16 Ru1 Cl1 157.48(12)
C10 Ru1 Cl1 89.34(11)
C26 Ru1 Cl1 119.17(11)
C6 Ru1 Cl1 90.22(11)
C24 Ru1 Cl1 114.97(11)
C30 Ru1 Cl1 153.01(12)
Cl3 Ru1 Cl1 87.32(4)
Cl2 Ru1 Cl1 86.75(4)
N1 Ru2 N2 84.56(12)
N1 Ru2 C19 89.81(14)
N2 Ru2 C19 120.75(14)
N1 Ru2 C15 113.68(14)
N2 Ru2 C15 92.92(14)
C19 Ru2 C15 37.75(14)
N1 Ru2 C22 121.48(14)
N2 Ru2 C22 153.59(14)
C19 Ru2 C22 67.95(16)
C15 Ru2 C22 80.97(16)
N1 Ru2 C20 159.56(14)
N2 Ru2 C20 115.88(14)
C19 Ru2 C20 80.19(15)
C15 Ru2 C20 68.01(16)
C22 Ru2 C20 38.13(15)
N1 Ru2 C13 92.84(14)
N2 Ru2 C13 158.84(15)
C19 Ru2 C13 38.12(15)
C15 Ru2 C13 68.87(15)
C22 Ru2 C13 37.53(15)
C20 Ru2 C13 68.33(15)
N1 Ru2 C1 151.31(15)
N2 Ru2 C1 90.57(13)
C19 Ru2 C1 68.52(15)
C15 Ru2 C1 38.20(15)
C22 Ru2 C1 68.74(15)
C20 Ru2 C1 37.54(15)
C13 Ru2 C1 81.66(15)
N1 Ru2 Cl4 88.17(10)
N2 Ru2 Cl4 87.46(9)
C19 Ru2 Cl4 151.38(11)
C15 Ru2 Cl4 158.09(11)
C22 Ru2 Cl4 88.98(12)
C20 Ru2 Cl4 92.14(11)
C13 Ru2 Cl4 113.49(12)
C1 Ru2 Cl4 119.91(11)
C7 N1 C27 106.9(4)
C7 N1 Ru2 123.4(3)
C27 N1 Ru2 129.7(3)
C5 N2 C4 106.0(3)
C5 N2 Ru2 126.3(3)
C4 N2 Ru2 127.6(3)
C7 N3 C31 107.1(4)
C7 N3 C18 125.8(4)
C31 N3 C18 127.1(4)
C5 N4 C2 108.0(3)
C5 N4 C9 124.9(3)
C2 N4 C9 126.3(3)
C20 C1 C15 117.7(4)
C20 C1 C3 123.0(4)
C15 C1 C3 119.1(4)
C20 C1 Ru2 70.4(2)
C15 C1 Ru2 69.6(2)
C3 C1 Ru2 128.1(3)
C4 C2 N4 106.5(3)
C4 C2 H2A 126.7
N4 C2 H2A 126.7
C1 C3 H3A 109.5
C1 C3 H3B 109.5
H3A C3 H3B 109.5
C1 C3 H3C 109.5
H3A C3 H3C 109.5
H3B C3 H3C 109.5
C2 C4 N2 109.1(4)
C2 C4 H4A 125.4
N2 C4 H4A 125.4
N2 C5 N4 110.3(3)
N2 C5 H5A 124.8
N4 C5 H5A 124.8
C26 C6 C10 117.4(4)
C26 C6 C8 122.7(4)
C10 C6 C8 119.8(4)
C26 C6 Ru1 70.7(2)
C10 C6 Ru1 70.6(2)
C8 C6 Ru1 126.6(3)
N1 C7 N3 110.7(4)
N1 C7 H7A 124.6
N3 C7 H7A 124.6
C29 C8 C6 113.6(3)
C29 C8 C11 111.9(4)
C6 C8 C11 109.1(3)
C29 C8 H8A 107.3
C6 C8 H8A 107.3
C11 C8 H8A 107.3
N4 C9 C17 109.7(3)
N4 C9 H9A 109.7
C17 C9 H9A 109.7
N4 C9 H9B 109.7
C17 C9 H9B 109.7
H9A C9 H9B 108.2
C24 C10 C6 121.3(4)
C24 C10 Ru1 71.5(2)
C6 C10 Ru1 70.9(2)
C24 C10 H10A 119.3
C6 C10 H10A 119.3
Ru1 C10 H10A 131.2
C8 C11 H11A 109.5
C8 C11 H11B 109.5
H11A C11 H11B 109.5
C8 C11 H11C 109.5
H11A C11 H11C 109.5
H11B C11 H11C 109.5
C18 C12 C21 111.9(3)
C18 C12 H12A 109.2
C21 C12 H12A 109.2
C18 C12 H12B 109.2
C21 C12 H12B 109.2
H12A C12 H12B 107.9
C22 C13 C19 118.1(4)
C22 C13 C25 123.0(4)
C19 C13 C25 118.8(4)
C22 C13 Ru2 70.6(2)
C19 C13 Ru2 69.9(2)
C25 C13 Ru2 127.8(3)
C32 C14 C17 113.8(4)
C32 C14 H14A 108.8
C17 C14 H14A 108.8
C32 C14 H14B 108.8
C17 C14 H14B 108.8
H14A C14 H14B 107.7
C19 C15 C1 120.5(4)
C19 C15 Ru2 71.0(2)
C1 C15 Ru2 72.2(2)
C19 C15 H15A 119.7
C1 C15 H15A 119.7
Ru2 C15 H15A 129.5
C30 C16 C26 121.5(4)
C30 C16 Ru1 72.0(2)
C26 C16 Ru1 71.3(2)
C30 C16 H16A 119.2
C26 C16 H16A 119.2
Ru1 C16 H16A 130.1
C9 C17 C14 113.0(3)
C9 C17 H17A 109.0
C14 C17 H17A 109.0
C9 C17 H17B 109.0
C14 C17 H17B 109.0
H17A C17 H17B 107.8
N3 C18 C12 111.6(3)
N3 C18 H18A 109.3
C12 C18 H18A 109.3
N3 C18 H18B 109.3
C12 C18 H18B 109.3
H18A C18 H18B 108.0
C15 C19 C13 121.6(4)
C15 C19 Ru2 71.2(2)
C13 C19 Ru2 72.0(2)
C15 C19 H19A 119.2
C13 C19 H19A 119.2
Ru2 C19 H19A 130.3
C1 C20 C22 121.5(4)
C1 C20 Ru2 72.1(2)
C22 C20 Ru2 70.7(2)
C1 C20 H20A 119.3
C22 C20 H20A 119.3
Ru2 C20 H20A 130.7
C34 C21 C12 112.4(4)
C34 C21 H21A 109.1
C12 C21 H21A 109.1
C34 C21 H21B 109.1
C12 C21 H21B 109.1
H21A C21 H21B 107.9
C13 C22 C20 120.6(4)
C13 C22 Ru2 71.9(2)
C20 C22 Ru2 71.2(2)
C13 C22 H22A 119.7
C20 C22 H22A 119.7
Ru2 C22 H22A 129.7
C25 C23 H23A 109.5
C25 C23 H23B 109.5
H23A C23 H23B 109.5
C25 C23 H23C 109.5
H23A C23 H23C 109.5
H23B C23 H23C 109.5
C10 C24 C30 121.0(4)
C10 C24 Ru1 70.7(2)
C30 C24 Ru1 71.0(2)
C10 C24 H24A 119.5
C30 C24 H24A 119.5
Ru1 C24 H24A 131.8
C33 C25 C13 113.2(4)
C33 C25 C23 111.7(4)
C13 C25 C23 109.4(4)
C33 C25 H25A 107.4
C13 C25 H25A 107.4
C23 C25 H25A 107.4
C16 C26 C6 121.1(4)
C16 C26 Ru1 70.4(2)
C6 C26 Ru1 71.1(2)
C16 C26 H26A 119.4
C6 C26 H26A 119.4
Ru1 C26 H26A 132.2
C31 C27 N1 108.2(4)
C31 C27 H27A 125.9
N1 C27 H27A 125.9
C30 C28 H28A 109.5
C30 C28 H28B 109.5
H28A C28 H28B 109.5
C30 C28 H28C 109.5
H28A C28 H28C 109.5
H28B C28 H28C 109.5
C8 C29 H29A 109.5
C8 C29 H29B 109.5
H29A C29 H29B 109.5
C8 C29 H29C 109.5
H29A C29 H29C 109.5
H29B C29 H29C 109.5
C16 C30 C24 117.5(4)
C16 C30 C28 121.3(4)
C24 C30 C28 121.1(4)
C16 C30 Ru1 69.9(2)
C24 C30 Ru1 70.6(2)
C28 C30 Ru1 127.9(3)
C27 C31 N3 107.1(4)
C27 C31 H31A 126.4
N3 C31 H31A 126.4
C14 C32 H32A 109.5
C14 C32 H32B 109.5
H32A C32 H32B 109.5
C14 C32 H32C 109.5
H32A C32 H32C 109.5
H32B C32 H32C 109.5
C25 C33 H33A 109.5
C25 C33 H33B 109.5
H33A C33 H33B 109.5
C25 C33 H33C 109.5
H33A C33 H33C 109.5
H33B C33 H33C 109.5
C21 C34 H34A 109.5
C21 C34 H34B 109.5
H34A C34 H34B 109.5
C21 C34 H34C 109.5
H34A C34 H34C 109.5
H34B C34 H34C 109.5

loop_
_geom_bond_atom_site_label_1
_geom_bond_atom_site_label_2
_geom_bond_distance
Ru1 C16 2.162(4)
Ru1 C10 2.173(4)
Ru1 C26 2.173(4)
Ru1 C6 2.178(4)
Ru1 C24 2.184(4)
Ru1 C30 2.189(4)
Ru1 Cl3 2.4118(11)
Ru1 Cl2 2.4341(10)
Ru1 Cl1 2.4517(11)
Ru2 N1 2.121(3)
Ru2 N2 2.123(3)
Ru2 C19 2.177(4)
Ru2 C15 2.181(4)
Ru2 C22 2.187(4)
Ru2 C20 2.193(4)
Ru2 C13 2.205(4)
Ru2 C1 2.216(4)
Ru2 Cl4 2.4216(11)
N1 C7 1.332(5)
N1 C27 1.378(5)
N2 C5 1.333(5)
N2 C4 1.396(5)
N3 C7 1.341(5)
N3 C31 1.380(6)
N3 C18 1.477(5)
N4 C5 1.359(5)
N4 C2 1.373(5)
N4 C9 1.477(5)
C1 C20 1.419(6)
C1 C15 1.439(6)
C1 C3 1.502(5)
C2 C4 1.363(6)
C2 H2A 0.9500
C3 H3A 0.9800
C3 H3B 0.9800
C3 H3C 0.9800
C4 H4A 0.9500
C5 H5A 0.9500
C6 C26 1.425(6)
C6 C10 1.435(6)
C6 C8 1.524(6)
C7 H7A 0.9500
C8 C29 1.522(6)
C8 C11 1.536(6)
C8 H8A 1.0000
C9 C17 1.524(6)
C9 H9A 0.9900
C9 H9B 0.9900
C10 C24 1.413(6)
C10 H10A 0.9500
C11 H11A 0.9800
C11 H11B 0.9800
C11 H11C 0.9800
C12 C18 1.518(6)
C12 C21 1.521(6)
C12 H12A 0.9900
C12 H12B 0.9900
C13 C22 1.413(6)
C13 C19 1.431(6)
C13 C25 1.538(5)
C14 C32 1.518(6)
C14 C17 1.530(6)
C14 H14A 0.9900
C14 H14B 0.9900
C15 C19 1.410(5)
C15 H15A 0.9500
C16 C30 1.418(6)
C16 C26 1.423(6)
C16 H16A 0.9500
C17 H17A 0.9900
C17 H17B 0.9900
C18 H18A 0.9900
C18 H18B 0.9900
C19 H19A 0.9500
C20 C22 1.431(6)
C20 H20A 0.9500
C21 C34 1.514(7)
C21 H21A 0.9900
C21 H21B 0.9900
C22 H22A 0.9500
C23 C25 1.539(6)
C23 H23A 0.9800
C23 H23B 0.9800
C23 H23C 0.9800
C24 C30 1.439(6)
C24 H24A 0.9500
C25 C33 1.516(6)
C25 H25A 1.0000
C26 H26A 0.9500
C27 C31 1.363(6)
C27 H27A 0.9500
C28 C30 1.509(6)
C28 H28A 0.9800
C28 H28B 0.9800
C28 H28C 0.9800
C29 H29A 0.9800
C29 H29B 0.9800
C29 H29C 0.9800
C31 H31A 0.9500
C32 H32A 0.9800
C32 H32B 0.9800
C32 H32C 0.9800
C33 H33A 0.9800
C33 H33B 0.9800
C33 H33C 0.9800
C34 H34A 0.9800
C34 H34B 0.9800
C34 H34C 0.9800
